data_7010669
loop_
_publ_author_name
'Batsanov, Andrei S.'
'Goeta, Andr\'es E.'
'Howard, Judith A. K.'
'Hughes, Andrew K.'
'Malget, John M.'

_publ_section_title
;
 The synthesis of closo- and nido-(aminoalkyl)dicarbaboranes: a
 re-examination of contradictory literature reports, crystal structure
 of [7-{H3N(CH2)3}-7,8-C2B9H11]&#x00B7;NH2NH2&#x2020;
;
_journal_issue 12
_journal_name_full 'Journal of the Chemical Society, Dalton Transactions'
_journal_page_first 1820
_journal_paper_doi 10.1039/b102009i
_journal_year 2001
_chemical_formula_sum 'C5 H24 B9 N3'
_chemical_formula_weight 223.56
_space_group_IT_number 20
_symmetry_cell_setting orthorhombic
_symmetry_space_group_name_Hall 'C 2c 2'
_symmetry_space_group_name_H-M 'C 2 2 21'
_atom_sites_solution_hydrogens difmap
_atom_sites_solution_primary direct
_atom_sites_solution_secondary difmap
_audit_creation_method SHELXL-97
_cell_angle_alpha 90.00
_cell_angle_beta 90.00
_cell_angle_gamma 90.00
_cell_formula_units_Z 8
_cell_length_a 10.707(2)
_cell_length_b 12.477(2)
_cell_length_c 20.805(4)
_cell_measurement_reflns_used 842
_cell_measurement_temperature 120(2)
_cell_measurement_theta_max 19.38
_cell_measurement_theta_min 10.18
_cell_volume 2779.4(9)
_computing_cell_refinement 'SMART-NT V5.0 (Bruker, 1998a)'
_computing_data_collection 'SMART-NT V5.0 (Bruker, 1998a)'
_computing_data_reduction 'SAINT-NT V5.0 (Bruker, 1998b)'
_computing_molecular_graphics 'SHELXTL-NT V5.1 (Bruker, 1998c)'
_computing_structure_refinement 'SHELXL-97 (Sheldrick, 1997)'
_computing_structure_solution 'SHELXS-97 (Sheldrick, 1990)'
_diffrn_ambient_temperature 120(2)
_diffrn_measured_fraction_theta_full 0.999
_diffrn_measured_fraction_theta_max 0.999
_diffrn_measurement_device_type 'Bruker SMART-CCD'
_diffrn_measurement_method \w
_diffrn_radiation_monochromator graphite
_diffrn_radiation_source 'fine-focus sealed tube'
_diffrn_radiation_type MoK\a
_diffrn_radiation_wavelength 0.71073
_diffrn_reflns_av_R_equivalents 0.0486
_diffrn_reflns_av_sigmaI/netI 0.0361
_diffrn_reflns_limit_h_max 14
_diffrn_reflns_limit_h_min -14
_diffrn_reflns_limit_k_max 16
_diffrn_reflns_limit_k_min -16
_diffrn_reflns_limit_l_max 27
_diffrn_reflns_limit_l_min -26
_diffrn_reflns_number 15543
_diffrn_reflns_theta_full 28.01
_diffrn_reflns_theta_max 28.01
_diffrn_reflns_theta_min 1.96
_diffrn_standards_decay_% 0
_exptl_absorpt_coefficient_mu 0.055
_exptl_absorpt_correction_type none
_exptl_crystal_colour colourless
_exptl_crystal_density_diffrn 1.068
_exptl_crystal_density_meas ?
_exptl_crystal_density_method .
_exptl_crystal_description plate
_exptl_crystal_F_000 960
_exptl_crystal_size_max 0.34
_exptl_crystal_size_mid 0.34
_exptl_crystal_size_min 0.10
_refine_diff_density_max 0.214
_refine_diff_density_min -0.172
_refine_diff_density_rms 0.039
_refine_ls_abs_structure_details 'Flack H D (1983), Acta Cryst. A39, 876-881'
_refine_ls_abs_structure_Flack 0.6(17)
_refine_ls_extinction_method none
_refine_ls_goodness_of_fit_ref 1.078
_refine_ls_hydrogen_treatment refall
_refine_ls_matrix_type full
_refine_ls_number_parameters 250
_refine_ls_number_reflns 3359
_refine_ls_number_restraints 0
_refine_ls_restrained_S_all 1.078
_refine_ls_R_factor_all 0.0546
_refine_ls_R_factor_gt 0.0446
_refine_ls_shift/su_max 0.000
_refine_ls_shift/su_mean 0.000
_refine_ls_structure_factor_coef Fsqd
_refine_ls_weighting_details 'calc w=1/[\s^2^(Fo^2^)+(0.0680P)^2^+0.2678P] where P=(Fo^2^+2Fc^2^)/3'
_refine_ls_weighting_scheme calc
_refine_ls_wR_factor_gt 0.1083
_refine_ls_wR_factor_ref 0.1148
_reflns_number_gt 2939
_reflns_number_total 3359
_reflns_threshold_expression >2sigma(I)
_cod_data_source_file b102009i.txt
_cod_data_source_block 9c
_cod_original_cell_volume 2779.5(9)
_cod_original_sg_symbol_H-M C222(1)
_cod_database_code 7010669

loop_
_symmetry_equiv_pos_as_xyz
'x, y, z'
'-x, -y, z+1/2'
'-x, y, -z+1/2'
'x, -y, -z'
'x+1/2, y+1/2, z'
'-x+1/2, -y+1/2, z+1/2'
'-x+1/2, y+1/2, -z+1/2'
'x+1/2, -y+1/2, -z'

loop_
_atom_site_label
_atom_site_type_symbol
_atom_site_fract_x
_atom_site_fract_y
_atom_site_fract_z
_atom_site_U_iso_or_equiv
_atom_site_adp_type
_atom_site_occupancy
_atom_site_symmetry_multiplicity
_atom_site_calc_flag
_atom_site_refinement_flags
_atom_site_disorder_assembly
_atom_site_disorder_group
B1 B 0.14658(19) 0.79820(14) 0.68526(8) 0.0237(4) Uani 1 1 d . . .
H1 H 0.138(2) 0.7728(16) 0.7339(10) 0.037(6) Uiso 1 1 d . . .
B2 B 0.05925(19) 0.73911(16) 0.62288(9) 0.0242(4) Uani 1 1 d . . .
H2 H -0.0054(19) 0.6755(14) 0.6260(9) 0.026(5) Uiso 1 1 d . . .
B3 B 0.02772(18) 0.87238(16) 0.64556(9) 0.0251(4) Uani 1 1 d . . .
H3 H -0.064(2) 0.8966(16) 0.6655(10) 0.032(5) Uiso 1 1 d . . .
B4 B 0.17143(18) 0.93562(14) 0.66334(9) 0.0235(4) Uani 1 1 d . . .
H4 H 0.1789(17) 0.9975(15) 0.7004(9) 0.027(5) Uiso 1 1 d . . .
B5 B 0.29289(17) 0.83870(14) 0.65153(9) 0.0219(4) Uani 1 1 d . . .
H5 H 0.374(2) 0.8340(17) 0.6796(9) 0.036(5) Uiso 1 1 d . . .
B6 B 0.22125(18) 0.71842(14) 0.62724(9) 0.0232(4) Uani 1 1 d . . .
H6 H 0.2554(18) 0.6359(17) 0.6340(10) 0.032(5) Uiso 1 1 d . . .
C7 C 0.15351(16) 0.75496(12) 0.55569(7) 0.0210(3) Uani 1 1 d . . .
C8 C 0.04611(17) 0.83920(14) 0.56543(8) 0.0294(4) Uani 1 1 d . . .
H8 H -0.035(2) 0.8304(17) 0.5395(10) 0.035(6) Uiso 1 1 d . . .
B9 B 0.09900(19) 0.95997(16) 0.58811(10) 0.0292(4) Uani 1 1 d . . .
H9 H 0.048(2) 1.0332(17) 0.5793(11) 0.044(6) Uiso 1 1 d . . .
B10 B 0.2675(2) 0.94209(15) 0.59451(10) 0.0274(4) Uani 1 1 d . . .
H10 H 0.340(2) 1.0084(17) 0.5876(10) 0.041(6) Uiso 1 1 d . . .
H10A H 0.228(3) 0.924(2) 0.5489(14) 0.062 Uiso 1 1 d . . .
B11 B 0.2873(2) 0.80698(16) 0.56969(9) 0.0274(4) Uani 1 1 d . . .
H11 H 0.358(2) 0.7781(18) 0.5458(11) 0.043(6) Uiso 1 1 d . . .
C12 C 0.14054(16) 0.66910(13) 0.50442(7) 0.0224(3) Uani 1 1 d . . .
H121 H 0.195(2) 0.6104(17) 0.5128(10) 0.035(6) Uiso 1 1 d . . .
H122 H 0.0610(18) 0.6365(16) 0.5050(10) 0.025(5) Uiso 1 1 d . . .
C13 C 0.16050(16) 0.71000(13) 0.43593(7) 0.0230(3) Uani 1 1 d . . .
H131 H 0.1034(18) 0.7675(15) 0.4277(9) 0.021(5) Uiso 1 1 d . . .
H132 H 0.2462(19) 0.7389(16) 0.4319(9) 0.025(5) Uiso 1 1 d . . .
C14 C 0.14442(17) 0.61733(13) 0.38949(7) 0.0233(3) Uani 1 1 d . . .
H141 H 0.205(2) 0.560(2) 0.3995(12) 0.050(7) Uiso 1 1 d . . .
H142 H 0.0639(18) 0.5886(15) 0.3919(9) 0.022(4) Uiso 1 1 d . . .
N15 N 0.16171(15) 0.64916(12) 0.32092(6) 0.0253(3) Uani 1 1 d . . .
H151 H 0.116(2) 0.7134(18) 0.3108(10) 0.033(5) Uiso 1 1 d . . .
H152 H 0.239(2) 0.6628(16) 0.3167(9) 0.024(5) Uiso 1 1 d . . .
H153 H 0.139(2) 0.5989(18) 0.2948(11) 0.036(6) Uiso 1 1 d . . .
N16 N 0.06731(14) 0.46824(11) 0.25164(7) 0.0253(3) Uani 1 1 d . . .
H161 H 0.095(2) 0.407(2) 0.2642(11) 0.046(7) Uiso 1 1 d . . .
H162 H 0.0932(17) 0.4769(16) 0.2115(10) 0.024(5) Uiso 1 1 d . . .
N17 N -0.01354(16) 0.83342(12) 0.21608(8) 0.0341(4) Uani 1 1 d . . .
H171 H 0.058(2) 0.8251(18) 0.1962(10) 0.034(5) Uiso 1 1 d . . .
H172 H -0.042(2) 0.897(2) 0.2061(11) 0.045(6) Uiso 1 1 d . . .

loop_
_atom_site_aniso_label
_atom_site_aniso_U_11
_atom_site_aniso_U_22
_atom_site_aniso_U_33
_atom_site_aniso_U_23
_atom_site_aniso_U_13
_atom_site_aniso_U_12
B1 0.0287(9) 0.0255(8) 0.0168(8) -0.0001(6) -0.0025(7) -0.0015(7)
B2 0.0250(9) 0.0278(9) 0.0199(9) 0.0024(7) -0.0004(7) -0.0059(7)
B3 0.0211(9) 0.0350(10) 0.0191(8) -0.0032(7) 0.0007(7) 0.0025(7)
B4 0.0258(9) 0.0217(8) 0.0230(8) -0.0044(6) -0.0027(7) 0.0055(7)
B5 0.0197(8) 0.0197(8) 0.0262(9) -0.0043(7) -0.0048(7) 0.0029(7)
B6 0.0265(9) 0.0210(8) 0.0220(9) -0.0035(6) -0.0046(7) 0.0017(7)
C7 0.0267(8) 0.0205(7) 0.0157(7) -0.0006(5) 0.0011(6) -0.0027(6)
C8 0.0347(10) 0.0311(9) 0.0224(8) -0.0021(7) 0.0014(7) -0.0023(7)
B9 0.0304(10) 0.0281(10) 0.0291(10) 0.0035(8) -0.0074(8) 0.0018(8)
B10 0.0302(10) 0.0227(8) 0.0292(10) 0.0011(7) 0.0021(8) -0.0051(7)
B11 0.0304(10) 0.0297(9) 0.0222(9) -0.0074(7) 0.0053(8) -0.0081(8)
C12 0.0278(8) 0.0196(7) 0.0197(7) -0.0028(6) -0.0027(7) 0.0000(7)
C13 0.0262(8) 0.0236(7) 0.0192(7) -0.0031(6) -0.0016(6) -0.0017(7)
C14 0.0280(9) 0.0253(8) 0.0165(7) -0.0028(6) -0.0015(7) 0.0000(7)
N15 0.0260(8) 0.0309(7) 0.0189(6) -0.0037(6) 0.0015(6) -0.0051(7)
N16 0.0328(8) 0.0207(6) 0.0224(7) 0.0023(6) 0.0039(6) 0.0044(6)
N17 0.0329(8) 0.0220(7) 0.0475(9) 0.0083(6) 0.0124(7) 0.0100(7)

loop_
_atom_type_symbol
_atom_type_description
_atom_type_scat_dispersion_real
_atom_type_scat_dispersion_imag
_atom_type_scat_source
C C 0.0033 0.0016 'International Tables Vol C Tables 4.2.6.8 and 6.1.1.4'
H H 0.0000 0.0000 'International Tables Vol C Tables 4.2.6.8 and 6.1.1.4'
B B 0.0013 0.0007 'International Tables Vol C Tables 4.2.6.8 and 6.1.1.4'
N N 0.0061 0.0033 'International Tables Vol C Tables 4.2.6.8 and 6.1.1.4'

loop_
_geom_angle_atom_site_label_1
_geom_angle_atom_site_label_2
_geom_angle_atom_site_label_3
_geom_angle
_geom_angle_site_symmetry_1
_geom_angle_site_symmetry_3
_geom_angle_publ_flag
B6 B1 B2 59.89(11) . . ?
B6 B1 B3 107.56(12) . . ?
B2 B1 B3 59.69(11) . . ?
B6 B1 B5 59.48(11) . . ?
B2 B1 B5 107.11(13) . . ?
B3 B1 B5 107.32(13) . . ?
B6 B1 B4 107.42(13) . . ?
B2 B1 B4 106.95(13) . . ?
B3 B1 B4 59.36(11) . . ?
B5 B1 B4 60.04(10) . . ?
B6 B1 H1 121.6(11) . . ?
B2 B1 H1 121.9(11) . . ?
B3 B1 H1 122.3(12) . . ?
B5 B1 H1 122.3(12) . . ?
B4 B1 H1 122.7(11) . . ?
C8 B2 C7 53.84(10) . . ?
C8 B2 B6 102.80(13) . . ?
C7 B2 B6 58.92(10) . . ?
C8 B2 B3 59.28(10) . . ?
C7 B2 B3 102.69(13) . . ?
B6 B2 B3 108.32(13) . . ?
C8 B2 B1 104.44(13) . . ?
C7 B2 B1 103.71(13) . . ?
B6 B2 B1 59.94(11) . . ?
B3 B2 B1 60.60(10) . . ?
C8 B2 H2 122.0(10) . . ?
C7 B2 H2 121.1(10) . . ?
B6 B2 H2 122.3(10) . . ?
B3 B2 H2 124.6(10) . . ?
B1 B2 H2 128.2(10) . . ?
C8 B3 B2 59.59(10) . . ?
C8 B3 B4 102.09(13) . . ?
B2 B3 B4 108.09(13) . . ?
C8 B3 B1 103.99(13) . . ?
B2 B3 B1 59.70(10) . . ?
B4 B3 B1 60.80(10) . . ?
C8 B3 B9 56.91(11) . . ?
B2 B3 B9 108.41(13) . . ?
B4 B3 B9 59.76(11) . . ?
B1 B3 B9 108.84(14) . . ?
C8 B3 H3 121.9(11) . . ?
B2 B3 H3 121.9(10) . . ?
B4 B3 H3 124.7(10) . . ?
B1 B3 H3 127.0(11) . . ?
B9 B3 H3 117.5(11) . . ?
B10 B4 B3 110.96(13) . . ?
B10 B4 B9 62.01(12) . . ?
B3 B4 B9 60.74(11) . . ?
B10 B4 B5 59.80(11) . . ?
B3 B4 B5 107.55(13) . . ?
B9 B4 B5 108.17(13) . . ?
B10 B4 B1 109.65(13) . . ?
B3 B4 B1 59.84(11) . . ?
B9 B4 B1 108.86(13) . . ?
B5 B4 B1 59.85(11) . . ?
B10 B4 H4 119.8(10) . . ?
B3 B4 H4 121.8(10) . . ?
B9 B4 H4 122.2(10) . . ?
B5 B4 H4 121.3(10) . . ?
B1 B4 H4 120.4(10) . . ?
B11 B5 B6 60.82(11) . . ?
B11 B5 B10 60.54(11) . . ?
B6 B5 B10 111.18(13) . . ?
B11 B5 B1 106.72(13) . . ?
B6 B5 B1 59.34(10) . . ?
B10 B5 B1 109.47(13) . . ?
B11 B5 B4 105.13(13) . . ?
B6 B5 B4 107.36(13) . . ?
B10 B5 B4 59.32(11) . . ?
B1 B5 B4 60.11(10) . . ?
B11 B5 H5 124.1(11) . . ?
B6 B5 H5 118.3(12) . . ?
B10 B5 H5 122.8(12) . . ?
B1 B5 H5 119.3(11) . . ?
B4 B5 H5 124.1(12) . . ?
C7 B6 B2 59.94(10) . . ?
C7 B6 B1 104.65(13) . . ?
B2 B6 B1 60.17(11) . . ?
C7 B6 B5 101.93(12) . . ?
B2 B6 B5 108.67(13) . . ?
B1 B6 B5 61.18(11) . . ?
C7 B6 B11 54.46(11) . . ?
B2 B6 B11 105.48(13) . . ?
B1 B6 B11 106.96(13) . . ?
B5 B6 B11 59.30(10) . . ?
C7 B6 H6 120.0(11) . . ?
B2 B6 H6 118.2(10) . . ?
B1 B6 H6 126.3(11) . . ?
B5 B6 H6 128.0(11) . . ?
B11 B6 H6 122.4(10) . . ?
C12 C7 C8 119.72(14) . . ?
C12 C7 B11 119.76(14) . . ?
C8 C7 B11 111.13(13) . . ?
C12 C7 B6 117.40(12) . . ?
C8 C7 B6 112.02(13) . . ?
B11 C7 B6 64.63(12) . . ?
C12 C7 B2 115.61(13) . . ?
C8 C7 B2 63.04(11) . . ?
B11 C7 B2 114.86(13) . . ?
B6 C7 B2 61.14(11) . . ?
C7 C8 B9 112.96(15) . . ?
C7 C8 B3 111.59(13) . . ?
B9 C8 B3 63.39(12) . . ?
C7 C8 B2 63.12(11) . . ?
B9 C8 B2 115.19(14) . . ?
B3 C8 B2 61.13(11) . . ?
C7 C8 H8 118.6(12) . . ?
B9 C8 H8 121.9(12) . . ?
B3 C8 H8 115.8(11) . . ?
B2 C8 H8 110.7(12) . . ?
C8 B9 B4 104.01(13) . . ?
C8 B9 B3 59.70(11) . . ?
B4 B9 B3 59.51(11) . . ?
C8 B9 B10 104.17(14) . . ?
B4 B9 B10 58.78(11) . . ?
B3 B9 B10 107.37(13) . . ?
C8 B9 H9 122.8(12) . . ?
B4 B9 H9 121.0(12) . . ?
B3 B9 H9 114.5(11) . . ?
B10 B9 H9 128.0(12) . . ?
B4 B10 B5 60.88(11) . . ?
B4 B10 B11 105.19(13) . . ?
B5 B10 B11 59.04(11) . . ?
B4 B10 B9 59.21(11) . . ?
B5 B10 B9 106.84(13) . . ?
B11 B10 B9 102.30(14) . . ?
B4 B10 H10 122.0(10) . . ?
B5 B10 H10 120.4(10) . . ?
B11 B10 H10 124.8(11) . . ?
B9 B10 H10 125.0(11) . . ?
B4 B10 H10A 118.7(15) . . ?
B5 B10 H10A 120.4(15) . . ?
B11 B10 H10A 65.8(15) . . ?
B9 B10 H10A 64.2(15) . . ?
H10 B10 H10A 108.1(18) . . ?
C7 B11 B5 107.46(14) . . ?
C7 B11 B10 109.35(15) . . ?
B5 B11 B10 60.42(11) . . ?
C7 B11 B6 60.91(11) . . ?
B5 B11 B6 59.89(11) . . ?
B10 B11 B6 110.32(13) . . ?
C7 B11 H11 116.8(13) . . ?
B5 B11 H11 123.7(14) . . ?
B10 B11 H11 126.3(14) . . ?
B6 B11 H11 115.0(14) . . ?
C7 C12 C13 113.99(13) . . ?
C7 C12 H121 111.0(13) . . ?
C13 C12 H121 109.9(13) . . ?
C7 C12 H122 112.2(12) . . ?
C13 C12 H122 106.4(13) . . ?
H121 C12 H122 102.6(17) . . ?
C14 C13 C12 108.87(13) . . ?
C14 C13 H131 112.7(11) . . ?
C12 C13 H131 109.0(12) . . ?
C14 C13 H132 109.2(11) . . ?
C12 C13 H132 109.2(11) . . ?
H131 C13 H132 107.7(16) . . ?
N15 C14 C13 113.08(13) . . ?
N15 C14 H141 108.1(14) . . ?
C13 C14 H141 110.1(15) . . ?
N15 C14 H142 105.6(12) . . ?
C13 C14 H142 111.2(12) . . ?
H141 C14 H142 108.5(18) . . ?
C14 N15 H151 111.7(12) . . ?
C14 N15 H152 105.9(13) . . ?
H151 N15 H152 107.6(19) . . ?
C14 N15 H153 111.9(14) . . ?
H151 N15 H153 109.1(18) . . ?
H152 N15 H153 110.5(19) . . ?
N16 N16 H161 111.0(16) 3 . ?
N16 N16 H162 105.5(12) 3 . ?
H161 N16 H162 107(2) . . ?
N17 N17 H171 106.6(14) 3 . ?
N17 N17 H172 107.6(16) 3 . ?
H171 N17 H172 108(2) . . ?

loop_
_geom_bond_atom_site_label_1
_geom_bond_atom_site_label_2
_geom_bond_distance
_geom_bond_site_symmetry_2
_geom_bond_publ_flag
B1 B6 1.757(3) . ?
B1 B2 1.761(3) . ?
B1 B3 1.777(3) . ?
B1 B5 1.789(3) . ?
B1 B4 1.794(3) . ?
B1 H1 1.06(2) . ?
B2 C8 1.734(3) . ?
B2 C7 1.736(2) . ?
B2 B6 1.756(3) . ?
B2 B3 1.761(3) . ?
B2 H2 1.055(19) . ?
B3 C8 1.729(3) . ?
B3 B4 1.768(3) . ?
B3 B9 1.790(3) . ?
B3 H3 1.10(2) . ?
B4 B10 1.765(3) . ?
B4 B9 1.773(3) . ?
B4 B5 1.793(2) . ?
B4 H4 1.094(19) . ?
B5 B11 1.749(3) . ?
B5 B6 1.760(3) . ?
B5 B10 1.774(3) . ?
B5 H5 1.04(2) . ?
B6 C7 1.717(2) . ?
B6 B11 1.776(3) . ?
B6 H6 1.10(2) . ?
C7 C12 1.518(2) . ?
C7 C8 1.571(2) . ?
C7 B11 1.599(3) . ?
C8 B9 1.678(3) . ?
C8 H8 1.03(2) . ?
B9 B10 1.823(3) . ?
B9 H9 1.08(2) . ?
B10 B11 1.776(3) . ?
B10 H10 1.14(2) . ?
B10 H10A 1.06(3) . ?
B11 H11 0.97(2) . ?
C12 C13 1.529(2) . ?
C12 H121 0.95(2) . ?
C12 H122 0.944(19) . ?
C13 C14 1.517(2) . ?
C13 H131 0.958(19) . ?
C13 H132 0.99(2) . ?
C14 N15 1.492(2) . ?
C14 H141 0.99(3) . ?
C14 H142 0.93(2) . ?
N15 H151 0.96(2) . ?
N15 H152 0.85(2) . ?
N15 H153 0.86(2) . ?
N16 N16 1.443(3) 3 ?
N16 H161 0.86(2) . ?
N16 H162 0.89(2) . ?
N17 N17 1.441(3) 3 ?
N17 H171 0.88(2) . ?
N17 H172 0.88(3) . ?

loop_
_geom_hbond_atom_site_label_D
_geom_hbond_atom_site_label_H
_geom_hbond_atom_site_label_A
_geom_hbond_distance_DH
_geom_hbond_distance_HA
_geom_hbond_distance_DA
_geom_hbond_angle_DHA
_geom_hbond_site_symmetry_A
N15 H153 N16 0.86(2) 2.01(2) 2.863(2) 167(2) .
N15 H151 N17 0.96(2) 2.84(2) 3.683(2) 147.2(16) .

loop_
_geom_torsion_atom_site_label_1
_geom_torsion_atom_site_label_2
_geom_torsion_atom_site_label_3
_geom_torsion_atom_site_label_4
_geom_torsion
_geom_torsion_site_symmetry_1
_geom_torsion_site_symmetry_2
_geom_torsion_site_symmetry_3
_geom_torsion_site_symmetry_4
_geom_torsion_publ_flag
B6 B1 B2 C8 -96.62(14) . . . . ?
B3 B1 B2 C8 41.36(12) . . . . ?
B5 B1 B2 C8 -59.06(16) . . . . ?
B4 B1 B2 C8 4.04(17) . . . . ?
B6 B1 B2 C7 -40.97(12) . . . . ?
B3 B1 B2 C7 97.01(14) . . . . ?
B5 B1 B2 C7 -3.41(17) . . . . ?
B4 B1 B2 C7 59.69(16) . . . . ?
B3 B1 B2 B6 137.98(14) . . . . ?
B5 B1 B2 B6 37.56(12) . . . . ?
B4 B1 B2 B6 100.66(14) . . . . ?
B6 B1 B2 B3 -137.98(14) . . . . ?
B5 B1 B2 B3 -100.42(14) . . . . ?
B4 B1 B2 B3 -37.32(13) . . . . ?
C7 B2 B3 C8 33.15(11) . . . . ?
B6 B2 B3 C8 94.28(14) . . . . ?
B1 B2 B3 C8 131.89(14) . . . . ?
C8 B2 B3 B4 -93.66(14) . . . . ?
C7 B2 B3 B4 -60.51(16) . . . . ?
B6 B2 B3 B4 0.63(17) . . . . ?
B1 B2 B3 B4 38.24(12) . . . . ?
C8 B2 B3 B1 -131.89(14) . . . . ?
C7 B2 B3 B1 -98.74(14) . . . . ?
B6 B2 B3 B1 -37.61(12) . . . . ?
C8 B2 B3 B9 -30.38(13) . . . . ?
C7 B2 B3 B9 2.77(17) . . . . ?
B6 B2 B3 B9 63.90(16) . . . . ?
B1 B2 B3 B9 101.51(15) . . . . ?
B6 B1 B3 C8 -4.02(17) . . . . ?
B2 B1 B3 C8 -41.42(12) . . . . ?
B5 B1 B3 C8 58.64(15) . . . . ?
B4 B1 B3 C8 96.20(13) . . . . ?
B6 B1 B3 B2 37.40(12) . . . . ?
B5 B1 B3 B2 100.06(14) . . . . ?
B4 B1 B3 B2 137.62(14) . . . . ?
B6 B1 B3 B4 -100.23(14) . . . . ?
B2 B1 B3 B4 -137.62(14) . . . . ?
B5 B1 B3 B4 -37.57(12) . . . . ?
B6 B1 B3 B9 -63.39(17) . . . . ?
B2 B1 B3 B9 -100.79(14) . . . . ?
B5 B1 B3 B9 -0.73(17) . . . . ?
B4 B1 B3 B9 36.84(12) . . . . ?
C8 B3 B4 B10 1.77(17) . . . . ?
B2 B3 B4 B10 63.44(16) . . . . ?
B1 B3 B4 B10 101.19(14) . . . . ?
B9 B3 B4 B10 -37.76(14) . . . . ?
C8 B3 B4 B9 39.53(12) . . . . ?
B2 B3 B4 B9 101.20(14) . . . . ?
B1 B3 B4 B9 138.94(14) . . . . ?
C8 B3 B4 B5 -61.87(15) . . . . ?
B2 B3 B4 B5 -0.21(17) . . . . ?
B1 B3 B4 B5 37.54(12) . . . . ?
B9 B3 B4 B5 -101.40(14) . . . . ?
C8 B3 B4 B1 -99.41(13) . . . . ?
B2 B3 B4 B1 -37.75(12) . . . . ?
B9 B3 B4 B1 -138.94(14) . . . . ?
B6 B1 B4 B10 -2.93(18) . . . . ?
B2 B1 B4 B10 -65.93(17) . . . . ?
B3 B1 B4 B10 -103.40(15) . . . . ?
B5 B1 B4 B10 34.39(13) . . . . ?
B6 B1 B4 B3 100.46(14) . . . . ?
B2 B1 B4 B3 37.47(13) . . . . ?
B5 B1 B4 B3 137.79(13) . . . . ?
B6 B1 B4 B9 63.20(17) . . . . ?
B2 B1 B4 B9 0.21(18) . . . . ?
B3 B1 B4 B9 -37.26(13) . . . . ?
B5 B1 B4 B9 100.53(15) . . . . ?
B6 B1 B4 B5 -37.33(12) . . . . ?
B2 B1 B4 B5 -100.32(14) . . . . ?
B3 B1 B4 B5 -137.79(13) . . . . ?
B6 B1 B5 B11 39.66(13) . . . . ?
B2 B1 B5 B11 1.91(17) . . . . ?
B3 B1 B5 B11 -60.89(16) . . . . ?
B4 B1 B5 B11 -98.15(14) . . . . ?
B2 B1 B5 B6 -37.74(12) . . . . ?
B3 B1 B5 B6 -100.54(13) . . . . ?
B4 B1 B5 B6 -137.81(13) . . . . ?
B6 B1 B5 B10 103.65(14) . . . . ?
B2 B1 B5 B10 65.90(16) . . . . ?
B3 B1 B5 B10 3.10(17) . . . . ?
B4 B1 B5 B10 -34.16(12) . . . . ?
B6 B1 B5 B4 137.81(13) . . . . ?
B2 B1 B5 B4 100.06(14) . . . . ?
B3 B1 B5 B4 37.26(11) . . . . ?
B10 B4 B5 B11 -41.16(13) . . . . ?
B3 B4 B5 B11 63.31(16) . . . . ?
B9 B4 B5 B11 -0.85(18) . . . . ?
B1 B4 B5 B11 100.85(13) . . . . ?
B10 B4 B5 B6 -104.76(15) . . . . ?
B3 B4 B5 B6 -0.28(17) . . . . ?
B9 B4 B5 B6 -64.45(17) . . . . ?
B1 B4 B5 B6 37.25(12) . . . . ?
B3 B4 B5 B10 104.47(14) . . . . ?
B9 B4 B5 B10 40.31(14) . . . . ?
B1 B4 B5 B10 142.01(14) . . . . ?
B10 B4 B5 B1 -142.01(14) . . . . ?
B3 B4 B5 B1 -37.54(12) . . . . ?
B9 B4 B5 B1 -101.70(15) . . . . ?
C8 B2 B6 C7 -32.51(11) . . . . ?
B3 B2 B6 C7 -94.05(13) . . . . ?
B1 B2 B6 C7 -131.95(13) . . . . ?
C8 B2 B6 B1 99.44(13) . . . . ?
C7 B2 B6 B1 131.95(13) . . . . ?
B3 B2 B6 B1 37.91(12) . . . . ?
C8 B2 B6 B5 60.73(16) . . . . ?
C7 B2 B6 B5 93.24(14) . . . . ?
B3 B2 B6 B5 -0.81(18) . . . . ?
B1 B2 B6 B5 -38.72(13) . . . . ?
C8 B2 B6 B11 -1.52(16) . . . . ?
C7 B2 B6 B11 30.99(11) . . . . ?
B3 B2 B6 B11 -63.06(16) . . . . ?
B1 B2 B6 B11 -100.96(13) . . . . ?
B2 B1 B6 C7 41.70(12) . . . . ?
B3 B1 B6 C7 4.39(17) . . . . ?
B5 B1 B6 C7 -95.74(13) . . . . ?
B4 B1 B6 C7 -58.16(16) . . . . ?
B3 B1 B6 B2 -37.31(13) . . . . ?
B5 B1 B6 B2 -137.44(14) . . . . ?
B4 B1 B6 B2 -99.86(14) . . . . ?
B2 B1 B6 B5 137.44(14) . . . . ?
B3 B1 B6 B5 100.13(14) . . . . ?
B4 B1 B6 B5 37.58(12) . . . . ?
B2 B1 B6 B11 98.44(14) . . . . ?
B3 B1 B6 B11 61.13(17) . . . . ?
B5 B1 B6 B11 -39.00(13) . . . . ?
B4 B1 B6 B11 -1.42(18) . . . . ?
B11 B5 B6 C7 -35.27(13) . . . . ?
B10 B5 B6 C7 -0.41(17) . . . . ?
B1 B5 B6 C7 100.30(13) . . . . ?
B4 B5 B6 C7 62.70(15) . . . . ?
B11 B5 B6 B2 -97.30(15) . . . . ?
B10 B5 B6 B2 -62.44(17) . . . . ?
B1 B5 B6 B2 38.27(13) . . . . ?
B4 B5 B6 B2 0.67(17) . . . . ?
B11 B5 B6 B1 -135.57(14) . . . . ?
B10 B5 B6 B1 -100.71(14) . . . . ?
B4 B5 B6 B1 -37.60(12) . . . . ?
B10 B5 B6 B11 34.86(14) . . . . ?
B1 B5 B6 B11 135.57(14) . . . . ?
B4 B5 B6 B11 97.97(15) . . . . ?
B2 B6 C7 C12 -105.68(16) . . . . ?
B1 B6 C7 C12 -147.50(14) . . . . ?
B5 B6 C7 C12 149.50(14) . . . . ?
B11 B6 C7 C12 111.90(17) . . . . ?
B2 B6 C7 C8 38.62(13) . . . . ?
B1 B6 C7 C8 -3.21(18) . . . . ?
B5 B6 C7 C8 -66.20(16) . . . . ?
B11 B6 C7 C8 -103.80(15) . . . . ?
B2 B6 C7 B11 142.42(14) . . . . ?
B1 B6 C7 B11 100.60(14) . . . . ?
B5 B6 C7 B11 37.60(13) . . . . ?
B1 B6 C7 B2 -41.82(12) . . . . ?
B5 B6 C7 B2 -104.82(14) . . . . ?
B11 B6 C7 B2 -142.42(14) . . . . ?
C8 B2 C7 C12 -111.90(16) . . . . ?
B6 B2 C7 C12 108.58(15) . . . . ?
B3 B2 C7 C12 -147.51(14) . . . . ?
B1 B2 C7 C12 150.07(14) . . . . ?
B6 B2 C7 C8 -139.52(14) . . . . ?
B3 B2 C7 C8 -35.61(12) . . . . ?
B1 B2 C7 C8 -98.03(14) . . . . ?
C8 B2 C7 B11 102.13(15) . . . . ?
B6 B2 C7 B11 -37.39(14) . . . . ?
B3 B2 C7 B11 66.52(17) . . . . ?
B1 B2 C7 B11 4.10(18) . . . . ?
C8 B2 C7 B6 139.52(14) . . . . ?
B3 B2 C7 B6 103.91(14) . . . . ?
B1 B2 C7 B6 41.49(12) . . . . ?
C12 C7 C8 B9 -146.78(15) . . . . ?
B11 C7 C8 B9 -0.34(18) . . . . ?
B6 C7 C8 B9 69.84(17) . . . . ?
B2 C7 C8 B9 107.66(15) . . . . ?
C12 C7 C8 B3 144.03(14) . . . . ?
B11 C7 C8 B3 -69.52(17) . . . . ?
B6 C7 C8 B3 0.66(19) . . . . ?
B2 C7 C8 B3 38.48(13) . . . . ?
C12 C7 C8 B2 105.55(16) . . . . ?
B11 C7 C8 B2 -108.00(14) . . . . ?
B6 C7 C8 B2 -37.82(13) . . . . ?
B2 B3 C8 C7 -39.33(13) . . . . ?
B4 B3 C8 C7 64.71(16) . . . . ?
B1 B3 C8 C7 2.15(18) . . . . ?
B9 B3 C8 C7 105.73(16) . . . . ?
B2 B3 C8 B9 -145.06(15) . . . . ?
B4 B3 C8 B9 -41.02(13) . . . . ?
B1 B3 C8 B9 -103.58(14) . . . . ?
B4 B3 C8 B2 104.04(14) . . . . ?
B1 B3 C8 B2 41.48(13) . . . . ?
B9 B3 C8 B2 145.06(15) . . . . ?
B6 B2 C8 C7 34.76(12) . . . . ?
B3 B2 C8 C7 138.65(14) . . . . ?
B1 B2 C8 C7 96.60(14) . . . . ?
C7 B2 C8 B9 -104.18(16) . . . . ?
B6 B2 C8 B9 -69.42(17) . . . . ?
B3 B2 C8 B9 34.47(15) . . . . ?
B1 B2 C8 B9 -7.58(19) . . . . ?
C7 B2 C8 B3 -138.65(14) . . . . ?
B6 B2 C8 B3 -103.88(14) . . . . ?
B1 B2 C8 B3 -42.05(13) . . . . ?
C7 C8 B9 B4 -62.30(17) . . . . ?
B3 C8 B9 B4 41.28(13) . . . . ?
B2 C8 B9 B4 7.6(2) . . . . ?
C7 C8 B9 B3 -103.58(15) . . . . ?
B2 C8 B9 B3 -33.66(14) . . . . ?
C7 C8 B9 B10 -1.51(18) . . . . ?
B3 C8 B9 B10 102.07(14) . . . . ?
B2 C8 B9 B10 68.41(18) . . . . ?
B10 B4 B9 C8 98.26(14) . . . . ?
B3 B4 B9 C8 -41.38(13) . . . . ?
B5 B4 B9 C8 58.98(17) . . . . ?
B1 B4 B9 C8 -4.50(19) . . . . ?
B10 B4 B9 B3 139.64(14) . . . . ?
B5 B4 B9 B3 100.36(14) . . . . ?
B1 B4 B9 B3 36.88(13) . . . . ?
B3 B4 B9 B10 -139.64(14) . . . . ?
B5 B4 B9 B10 -39.28(13) . . . . ?
B1 B4 B9 B10 -102.77(14) . . . . ?
B2 B3 B9 C8 31.37(13) . . . . ?
B4 B3 B9 C8 132.02(14) . . . . ?
B1 B3 B9 C8 94.74(14) . . . . ?
C8 B3 B9 B4 -132.02(14) . . . . ?
B2 B3 B9 B4 -100.65(14) . . . . ?
B1 B3 B9 B4 -37.28(12) . . . . ?
C8 B3 B9 B10 -96.56(15) . . . . ?
B2 B3 B9 B10 -65.19(17) . . . . ?
B4 B3 B9 B10 35.46(13) . . . . ?
B1 B3 B9 B10 -1.82(18) . . . . ?
B3 B4 B10 B5 -98.67(14) . . . . ?
B9 B4 B10 B5 -135.89(14) . . . . ?
B1 B4 B10 B5 -34.42(13) . . . . ?
B3 B4 B10 B11 -58.25(17) . . . . ?
B9 B4 B10 B11 -95.47(15) . . . . ?
B5 B4 B10 B11 40.42(13) . . . . ?
B1 B4 B10 B11 6.01(18) . . . . ?
B3 B4 B10 B9 37.22(13) . . . . ?
B5 B4 B10 B9 135.89(14) . . . . ?
B1 B4 B10 B9 101.47(15) . . . . ?
B11 B5 B10 B4 133.14(14) . . . . ?
B6 B5 B10 B4 98.18(14) . . . . ?
B1 B5 B10 B4 34.47(13) . . . . ?
B6 B5 B10 B11 -34.96(13) . . . . ?
B1 B5 B10 B11 -98.67(14) . . . . ?
B4 B5 B10 B11 -133.14(14) . . . . ?
B11 B5 B10 B9 94.48(15) . . . . ?
B6 B5 B10 B9 59.51(17) . . . . ?
B1 B5 B10 B9 -4.19(17) . . . . ?
B4 B5 B10 B9 -38.66(13) . . . . ?
C8 B9 B10 B4 -97.99(14) . . . . ?
B3 B9 B10 B4 -35.78(12) . . . . ?
C8 B9 B10 B5 -58.54(16) . . . . ?
B4 B9 B10 B5 39.45(13) . . . . ?
B3 B9 B10 B5 3.67(18) . . . . ?
C8 B9 B10 B11 2.51(17) . . . . ?
B4 B9 B10 B11 100.50(14) . . . . ?
B3 B9 B10 B11 64.72(16) . . . . ?
C12 C7 B11 B5 -147.43(14) . . . . ?
C8 C7 B11 B5 66.14(17) . . . . ?
B6 C7 B11 B5 -39.02(13) . . . . ?
B2 C7 B11 B5 -2.97(19) . . . . ?
C12 C7 B11 B10 148.55(14) . . . . ?
C8 C7 B11 B10 2.12(18) . . . . ?
B6 C7 B11 B10 -103.04(15) . . . . ?
B2 C7 B11 B10 -66.99(18) . . . . ?
C12 C7 B11 B6 -108.40(15) . . . . ?
C8 C7 B11 B6 105.16(14) . . . . ?
B2 C7 B11 B6 36.06(13) . . . . ?
B6 B5 B11 C7 39.50(13) . . . . ?
B10 B5 B11 C7 -102.76(16) . . . . ?
B1 B5 B11 C7 0.54(18) . . . . ?
B4 B5 B11 C7 -62.21(17) . . . . ?
B6 B5 B11 B10 142.26(14) . . . . ?
B1 B5 B11 B10 103.30(14) . . . . ?
B4 B5 B11 B10 40.55(13) . . . . ?
B10 B5 B11 B6 -142.26(14) . . . . ?
B1 B5 B11 B6 -38.96(12) . . . . ?
B4 B5 B11 B6 -101.71(14) . . . . ?
B4 B10 B11 C7 58.23(18) . . . . ?
B5 B10 B11 C7 99.57(15) . . . . ?
B9 B10 B11 C7 -2.84(18) . . . . ?
B4 B10 B11 B5 -41.34(13) . . . . ?
B9 B10 B11 B5 -102.42(14) . . . . ?
B4 B10 B11 B6 -6.97(19) . . . . ?
B5 B10 B11 B6 34.37(13) . . . . ?
B9 B10 B11 B6 -68.04(17) . . . . ?
B2 B6 B11 C7 -33.21(12) . . . . ?
B1 B6 B11 C7 -96.14(14) . . . . ?
B5 B6 B11 C7 -136.02(14) . . . . ?
C7 B6 B11 B5 136.02(14) . . . . ?
B2 B6 B11 B5 102.82(14) . . . . ?
B1 B6 B11 B5 39.89(13) . . . . ?
C7 B6 B11 B10 101.44(16) . . . . ?
B2 B6 B11 B10 68.24(17) . . . . ?
B1 B6 B11 B10 5.30(19) . . . . ?
B5 B6 B11 B10 -34.58(13) . . . . ?
C8 C7 C12 C13 75.23(19) . . . . ?
B11 C7 C12 C13 -68.3(2) . . . . ?
B6 C7 C12 C13 -143.30(15) . . . . ?
B2 C7 C12 C13 147.46(14) . . . . ?
C7 C12 C13 C14 -179.68(15) . . . . ?
C12 C13 C14 N15 179.80(14) . . . . ?
